data_4122499
loop_
_publ_author_name
'Winter, Ross S.'
'Cameron, Jamie M.'
'Cronin, Leroy'

_publ_section_title
;
 Controlling the minimal self assembly of &quot;complex&quot;
 polyoxometalate clusters.
;
_journal_issue 36
_journal_name_full 'Journal of the American Chemical Society'
_journal_page_first 12753
_journal_page_last 12761
_journal_paper_doi 10.1021/ja5067916
_journal_volume 136
_journal_year 2014
_chemical_formula_sum 'Fe3 H95 K8 O114 Si2 W18'
_chemical_formula_weight 5765.59
_chemical_name_systematic
; 
 ? 
;
_space_group_IT_number 11
_symmetry_cell_setting monoclinic
_symmetry_space_group_name_Hall '-P 2yb'
_symmetry_space_group_name_H-M 'P 1 21/m 1'
_atom_sites_solution_hydrogens none
_atom_sites_solution_primary direct
_atom_sites_solution_secondary difmap
_audit_creation_method SHELXL-97
_cell_angle_alpha 90.00
_cell_angle_beta 105.020(3)
_cell_angle_gamma 90.00
_cell_formula_units_Z 2
_cell_length_a 11.2309(3)
_cell_length_b 21.0954(6)
_cell_length_c 17.9650(6)
_cell_measurement_reflns_used 9222
_cell_measurement_temperature 150(2)
_cell_measurement_theta_max 29.2
_cell_measurement_theta_min 2.89
_cell_volume 4110.9(2)
_computing_cell_refinement
;
CrysAlisPro, Agilent Technologies,
Version 1.171.35.11 (release 16-05-2011 CrysAlis171 .NET)
(compiled May 16 2011,17:55:39)
;
_computing_data_collection
;
CrysAlisPro, Agilent Technologies,
Version 1.171.35.11 (release 16-05-2011 CrysAlis171 .NET)
(compiled May 16 2011,17:55:39)
;
_computing_data_reduction
;
CrysAlisPro, Agilent Technologies,
Version 1.171.35.11 (release 16-05-2011 CrysAlis171 .NET)
(compiled May 16 2011,17:55:39)
;
_computing_molecular_graphics Diamond3
_computing_publication_material WinGX
_computing_structure_refinement 'SHELXL-97 (Sheldrick, 1997)'
_computing_structure_solution 'SHELXS-97 (Sheldrick, 1990)'
_diffrn_ambient_temperature 150(2)
_diffrn_measured_fraction_theta_full 0.998
_diffrn_measured_fraction_theta_max 0.998
_diffrn_measurement_device_type 'Oxford Gemini Ulta A CCD'
_diffrn_measurement_method '\w & \p scans'
_diffrn_radiation_monochromator graphite
_diffrn_radiation_source 'fine-focus sealed tube'
_diffrn_radiation_type MoK\a
_diffrn_radiation_wavelength 0.71073
_diffrn_reflns_av_R_equivalents 0.088
_diffrn_reflns_av_sigmaI/netI 0.075
_diffrn_reflns_limit_h_max 13
_diffrn_reflns_limit_h_min -13
_diffrn_reflns_limit_k_max 24
_diffrn_reflns_limit_k_min -26
_diffrn_reflns_limit_l_max 22
_diffrn_reflns_limit_l_min -22
_diffrn_reflns_number 33751
_diffrn_reflns_theta_full 26.00
_diffrn_reflns_theta_max 26.00
_diffrn_reflns_theta_min 3.04
_exptl_absorpt_coefficient_mu 26.177
_exptl_absorpt_correction_T_max 0.5383
_exptl_absorpt_correction_T_min 0.0872
_exptl_absorpt_correction_type analytical
_exptl_absorpt_process_details
;
CrysAlisPro, Agilent Technologies,
Version 1.171.35.11 (release 16-05-2011 CrysAlis171 .NET)
(compiled May 16 2011,17:55:39)
Analytical numeric absorption correction using a multifaceted crystal
            model based on expressions derived by R.C. Clark & J.S. Reid.
(Clark, R. C. & Reid, J. S. (1995). Acta Cryst. A51, 887-897)
;
_exptl_crystal_colour brown
_exptl_crystal_density_diffrn 4.658
_exptl_crystal_density_method 'not measured'
_exptl_crystal_description block
_exptl_crystal_F_000 5194
_exptl_crystal_size_max 0.18
_exptl_crystal_size_mid 0.10
_exptl_crystal_size_min 0.03
_refine_diff_density_max 3.21
_refine_diff_density_min -1.72
_refine_diff_density_rms 0.41
_refine_ls_extinction_coef none
_refine_ls_extinction_method none
_refine_ls_goodness_of_fit_ref 1.044
_refine_ls_hydrogen_treatment none
_refine_ls_matrix_type full
_refine_ls_number_parameters 537
_refine_ls_number_reflns 8282
_refine_ls_number_restraints 0
_refine_ls_restrained_S_all 1.044
_refine_ls_R_factor_all 0.067
_refine_ls_R_factor_gt 0.047
_refine_ls_shift/su_max 0.001
_refine_ls_shift/su_mean 0.000
_refine_ls_structure_factor_coef Fsqd
_refine_ls_weighting_details 'calc w=1/[\s^2^(Fo^2^)+(0.0412P)^2^+47.4650P] where P=(Fo^2^+2Fc^2^)/3'
_refine_ls_weighting_scheme calc
_refine_ls_wR_factor_gt 0.102
_refine_ls_wR_factor_ref 0.113
_reflns_number_gt 6375
_reflns_number_total 8282
_reflns_threshold_expression >2sigma(I)
_cod_data_source_file ja5067916_si_005.cif
_cod_data_source_block rw588c1
_cod_depositor_comments
;
The following automatic conversions were performed:

'_symmetry_cell_setting' value 'Monoclinic' changed to 'monoclinic'
according to
/home/saulius/struct/COD-crude-data--automatic-downloads/rss-feeds/ACS/lib/dictionaries/cif_core.dic
dictionary named 'cif_core.dic' version 2.4.2 from
2011-04-26.

'_exptl_absorpt_correction_type' value 'Analytical'
changed to 'analytical' according to
/home/saulius/struct/COD-crude-data--automatic-downloads/rss-feeds/ACS/lib/dictionaries/cif_core.dic
dictionary named 'cif_core.dic' version 2.4.2 from 2011-04-26.

Automatic conversion script
Id: cif_fix_values 2281 2013-09-26 08:29:07Z andrius 

 Adding full bibliography for 4122497--4122503.cif.
;
_cod_original_sg_symbol_H-M P2(1)/m
_cod_original_formula_sum 'H95 Fe3 K8 O114 Si2 W18'
_cod_database_code 4122499

loop_
_symmetry_equiv_pos_as_xyz
'x, y, z'
'-x, y+1/2, -z'
'-x, -y, -z'
'x, -y-1/2, z'

loop_
_atom_site_label
_atom_site_type_symbol
_atom_site_fract_x
_atom_site_fract_y
_atom_site_fract_z
_atom_site_U_iso_or_equiv
_atom_site_adp_type
_atom_site_occupancy
_atom_site_symmetry_multiplicity
_atom_site_calc_flag
_atom_site_refinement_flags
W1 W 1.10129(5) 0.66236(3) 1.08918(4) 0.01778(15) Uani 1 1 d .
W2 W 0.58269(5) 0.67239(3) 1.06849(4) 0.01727(15) Uani 1 1 d .
W3 W 0.89707(5) 0.66148(3) 1.19764(4) 0.01875(15) Uani 1 1 d .
W4 W 0.74518(6) 0.67157(3) 0.69522(4) 0.0176(2) Uani 0.825(3) 1 d P
W4' W 0.92675(12) 0.67480(7) 0.89106(9) 0.0185(5) Uani 0.175(3) 1 d P
W5 W 0.84125(5) 0.58063(3) 1.03235(4) 0.01769(15) Uani 1 1 d .
W6 W 0.25357(5) 0.67296(3) 0.72503(4) 0.01958(15) Uani 1 1 d .
W7 W 0.24007(6) 0.66187(3) 0.51708(4) 0.02273(16) Uani 1 1 d .
W8 W 0.45952(6) 0.58037(3) 0.63747(4) 0.02172(16) Uani 1 1 d .
W9 W 0.53281(6) 0.66281(3) 0.49854(4) 0.02338(16) Uani 1 1 d .
Fe1 Fe 0.4123(2) 0.7500 0.89928(18) 0.0168(6) Uani 1 2 d S
Fe2 Fe 0.92675(12) 0.67480(7) 0.89106(9) 0.0185(5) Uani 0.825(3) 1 d P
Fe2' Fe 0.74518(6) 0.67157(3) 0.69522(4) 0.0176(2) Uani 0.175(3) 1 d P
Si1 Si 0.4644(5) 0.7500 0.6460(3) 0.0131(12) Uani 1 2 d S
Si2 Si 0.8316(4) 0.7500 1.0279(3) 0.0095(11) Uani 1 2 d S
K1 K 0.7310(3) 0.39167(16) 1.0514(2) 0.0289(9) Uani 1 1 d .
K2 K 0.4180(4) 0.3916(2) 1.1443(3) 0.0512(12) Uani 1 1 d .
K3 K 0.9875(9) 0.7500 1.3813(5) 0.067(3) Uani 0.80 2 d SP
K4 K 0.3524(11) 0.3936(4) 0.7091(6) 0.068(3) Uani 0.55 1 d P
K6 K 0.1173(11) 0.3884(6) 0.4765(8) 0.069(3) Uiso 0.45 1 d P
K7 K 0.8933(10) 0.5021(5) 0.8107(7) 0.078(3) Uani 0.50 1 d P
O1 O 0.1039(10) 0.6362(5) 0.4555(6) 0.032(3) Uani 1 1 d .
O2 O 0.2255(12) 0.7500 0.4936(10) 0.028(4) Uani 1 2 d S
O3 O 0.3531(10) 0.6507(5) 0.4545(6) 0.028(3) Uani 1 1 d .
O4 O 0.3009(9) 0.5811(5) 0.5645(6) 0.024(2) Uani 1 1 d .
O5 O 0.1965(9) 0.6773(5) 0.6083(7) 0.029(3) Uani 1 1 d .
O6 O 0.1411(9) 0.6190(5) 0.7334(6) 0.024(2) Uiso 1 1 d .
O7 O 0.1598(12) 0.7500 0.7227(8) 0.018(3) Uani 1 2 d S
O8 O 0.3793(9) 0.6155(4) 0.7085(6) 0.019(2) Uani 1 1 d .
O9 O 0.3774(12) 0.7500 0.7057(9) 0.022(3) Uani 1 2 d S
O10 O 0.3357(9) 0.6840(5) 0.8263(6) 0.022(2) Uani 1 1 d .
O11 O 0.4345(8) 0.6862(5) 0.5920(6) 0.020(2) Uani 1 1 d .
O12 O 0.4726(9) 0.5029(5) 0.6645(7) 0.028(3) Uani 1 1 d .
O13 O 0.5238(9) 0.5814(5) 0.5496(6) 0.026(3) Uani 1 1 d .
O14 O 0.6112(8) 0.6148(5) 0.6941(6) 0.024(2) Uani 1 1 d .
O15 O 0.7894(9) 0.6778(5) 0.8005(6) 0.023(3) Uani 1 1 d .
O16 O 0.8588(10) 0.6190(6) 0.6825(6) 0.033(3) Uani 1 1 d .
O17 O 0.8290(13) 0.7500 0.6825(9) 0.026(4) Uiso 1 2 d S
O18 O 0.6102(12) 0.7500 0.6941(8) 0.017(3) Uani 1 2 d S
O19 O 0.6702(10) 0.6782(5) 0.5756(6) 0.028(3) Uani 1 1 d .
O20 O 0.5305(12) 0.7500 1.1067(8) 0.017(3) Uiso 1 2 d S
O21 O 1.1328(12) 0.7500 1.1133(8) 0.019(3) Uani 1 2 d S
O22 O 1.0668(8) 0.6789(4) 0.9865(6) 0.019(2) Uani 1 1 d .
O23 O 0.8074(9) 0.5025(5) 1.0147(6) 0.024(2) Uani 1 1 d .
O24 O 0.8604(9) 0.5819(5) 1.1452(6) 0.020(2) Uani 1 1 d .
O25 O 0.8412(8) 0.6129(4) 0.9372(6) 0.020(2) Uani 1 1 d .
O26 O 0.5926(10) 0.6360(5) 0.4258(7) 0.034(3) Uani 1 1 d .
O27 O 1.0186(8) 0.5809(4) 1.0634(6) 0.017(2) Uani 1 1 d .
O28 O 0.7284(9) 0.6782(4) 1.1619(6) 0.018(2) Uani 1 1 d .
O29 O 0.9106(9) 0.6356(4) 1.2914(6) 0.024(3) Uani 1 1 d .
O30 O 1.0624(9) 0.6528(4) 1.1908(6) 0.022(2) Uani 1 1 d .
O31 O 0.5126(14) 0.7500 0.4734(9) 0.028(4) Uani 1 2 d S
O32 O 0.5762(12) 0.7500 0.8567(8) 0.022(3) Uiso 1 2 d S
O33 O 0.2423(12) 0.7500 0.9310(9) 0.020(3) Uani 1 2 d S
O34 O 0.4736(8) 0.6840(4) 0.9742(6) 0.019(2) Uani 1 1 d .
O35 O 0.5030(9) 0.6181(5) 1.1078(7) 0.029(3) Uani 1 1 d .
O36 O 1.2478(9) 0.6335(5) 1.1090(6) 0.026(3) Uani 1 1 d .
O37 O 0.6822(8) 0.6155(4) 1.0279(6) 0.020(2) Uani 1 1 d .
O38 O 0.9257(12) 0.7500 1.2168(9) 0.024(3) Uani 1 2 d S
O39 O 0.8960(8) 0.6865(4) 1.0731(5) 0.012(2) Uani 1 1 d .
O40 O 0.6866(11) 0.7500 1.0289(8) 0.017(3) Uani 1 2 d S
O41 O 0.8454(12) 0.7500 0.9391(8) 0.019(3) Uiso 1 2 d S
O42 O 1.0166(9) 0.6112(5) 0.8468(6) 0.023(2) Uiso 1 1 d .
O43 O 1.0037(13) 0.7500 0.8515(8) 0.024(3) Uiso 1 2 d S
O44 O 0.5554(14) 0.4723(8) 1.0767(10) 0.033(4) Uiso 0.70 1 d P
O45 O 1.201(4) 0.7500 1.315(2) 0.031(9) Uiso 0.40 2 d SP
O46 O 0.668(4) 0.7500 1.297(3) 0.039(11) Uiso 0.40 2 d SP
O47 O 0.157(3) 0.4651(17) 0.597(2) 0.031(9) Uiso 0.30 1 d P
O48' O 0.710(3) 0.5091(17) 1.205(2) 0.046(10) Uiso 0.40 1 d P
O48 O 0.753(4) 0.5058(18) 1.228(2) 0.035(10) Uiso 0.35 1 d P
O49 O 0.2644(13) 0.4884(7) 0.4454(9) 0.059(4) Uiso 1 1 d .
O50 O 0.948(2) 0.7500 0.5662(14) 0.049(6) Uiso 0.80 2 d SP
O51 O 0.712(2) 0.3904(12) 0.6971(15) 0.046(7) Uiso 0.50 1 d P
O52 O 0.9112(10) 0.4663(5) 0.6736(7) 0.036(3) Uiso 1 1 d .
O53 O 0.404(2) 0.7223(10) 1.2203(14) 0.040(6) Uiso 0.50 1 d P
O54 O 0.506(3) 0.3999(16) 0.746(2) 0.049(9) Uiso 0.40 1 d P
O55 O -0.042(4) 0.465(2) 0.396(3) 0.054(12) Uiso 0.30 1 d P
O56' O 1.3407(15) 0.5114(9) 1.1753(10) 0.011(4) Uiso 0.55 1 d P
O56 O 1.3726(19) 0.5346(11) 1.1889(12) 0.011(5) Uiso 0.45 1 d P
O57 O 0.0323(17) 0.4053(9) 0.4289(12) 0.026(5) Uiso 0.55 1 d P

loop_
_atom_site_aniso_label
_atom_site_aniso_U_11
_atom_site_aniso_U_22
_atom_site_aniso_U_33
_atom_site_aniso_U_23
_atom_site_aniso_U_13
_atom_site_aniso_U_12
W1 0.0110(3) 0.0176(3) 0.0243(4) 0.0029(2) 0.0040(3) 0.0018(2)
W2 0.0123(3) 0.0153(3) 0.0248(4) 0.0018(2) 0.0058(3) -0.0007(2)
W3 0.0155(3) 0.0184(3) 0.0220(4) 0.0029(2) 0.0042(3) 0.0009(2)
W4 0.0143(3) 0.0191(4) 0.0192(4) -0.0017(3) 0.0040(3) 0.0002(3)
W4' 0.0126(7) 0.0162(9) 0.0260(10) 0.0023(6) 0.0037(6) -0.0009(6)
W5 0.0146(3) 0.0125(3) 0.0265(4) 0.0019(2) 0.0064(3) -0.0000(2)
W6 0.0167(3) 0.0186(3) 0.0237(4) -0.0006(2) 0.0057(3) -0.0032(2)
W7 0.0214(3) 0.0221(3) 0.0222(4) -0.0031(3) 0.0011(3) -0.0019(3)
W8 0.0221(3) 0.0163(3) 0.0266(4) -0.0030(3) 0.0060(3) -0.0009(3)
W9 0.0257(3) 0.0250(4) 0.0202(4) -0.0038(3) 0.0075(3) -0.0004(3)
Fe1 0.0135(14) 0.0150(15) 0.0231(17) 0.000 0.0066(13) 0.000
Fe2 0.0126(7) 0.0162(9) 0.0260(10) 0.0023(6) 0.0037(6) -0.0009(6)
Fe2' 0.0143(3) 0.0191(4) 0.0192(4) -0.0017(3) 0.0040(3) 0.0002(3)
Si1 0.010(2) 0.014(3) 0.018(3) 0.000 0.007(2) 0.000
Si2 0.006(2) 0.015(3) 0.008(3) 0.000 0.004(2) 0.000
K1 0.0194(16) 0.0203(18) 0.049(3) 0.0040(16) 0.0128(17) 0.0015(14)
K2 0.046(2) 0.058(3) 0.049(3) 0.003(2) 0.012(2) -0.003(2)
K3 0.092(7) 0.046(5) 0.042(5) 0.000 -0.025(5) 0.000
K4 0.132(9) 0.036(5) 0.065(6) -0.012(4) 0.076(7) -0.026(5)
K7 0.072(7) 0.061(7) 0.089(9) 0.011(6) -0.003(7) 0.009(6)
O1 0.032(6) 0.035(7) 0.025(7) 0.001(5) -0.004(5) -0.005(5)
O2 0.014(7) 0.027(9) 0.044(11) 0.000 0.009(7) 0.000
O3 0.030(6) 0.025(6) 0.029(7) -0.008(5) 0.009(5) 0.000(5)
O4 0.028(6) 0.023(6) 0.021(6) -0.010(4) 0.004(5) -0.009(5)
O5 0.019(5) 0.033(7) 0.031(7) 0.003(5) 0.002(5) 0.008(5)
O7 0.014(7) 0.018(8) 0.020(8) 0.000 0.001(6) 0.000
O8 0.024(5) 0.012(5) 0.022(6) -0.001(4) 0.003(5) -0.003(4)
O9 0.020(7) 0.016(8) 0.031(9) 0.000 0.005(7) 0.000
O10 0.019(5) 0.015(5) 0.032(7) -0.000(5) 0.003(5) -0.005(4)
O11 0.014(5) 0.021(5) 0.023(6) -0.009(4) 0.002(4) -0.000(4)
O12 0.030(6) 0.016(6) 0.043(7) -0.004(5) 0.016(6) 0.001(5)
O13 0.028(6) 0.016(6) 0.036(7) -0.007(5) 0.011(5) 0.009(5)
O14 0.013(5) 0.018(6) 0.040(7) 0.003(5) 0.007(5) -0.003(4)
O15 0.012(5) 0.017(6) 0.038(7) -0.004(5) 0.002(5) 0.000(4)
O16 0.036(6) 0.041(7) 0.026(7) -0.007(5) 0.017(6) -0.002(6)
O18 0.017(7) 0.010(7) 0.027(9) 0.000 0.012(6) 0.000
O19 0.032(6) 0.030(6) 0.024(6) -0.002(5) 0.009(5) 0.001(5)
O21 0.011(6) 0.025(8) 0.023(9) 0.000 0.011(6) 0.000
O22 0.015(5) 0.013(5) 0.028(6) 0.002(4) 0.004(5) 0.002(4)
O23 0.019(5) 0.017(5) 0.036(7) 0.001(5) 0.010(5) 0.007(4)
O24 0.025(5) 0.022(6) 0.015(6) 0.004(4) 0.005(5) -0.004(4)
O25 0.015(5) 0.014(5) 0.030(6) 0.001(4) 0.003(5) -0.005(4)
O26 0.042(7) 0.033(7) 0.030(7) -0.011(5) 0.014(6) -0.003(6)
O27 0.013(5) 0.015(5) 0.021(6) -0.003(4) -0.000(4) 0.002(4)
O28 0.017(5) 0.009(5) 0.028(6) 0.006(4) 0.006(5) 0.001(4)
O29 0.023(5) 0.013(5) 0.030(7) 0.012(4) -0.006(5) -0.004(4)
O30 0.016(5) 0.014(5) 0.036(7) -0.003(5) 0.008(5) -0.002(4)
O31 0.038(9) 0.018(8) 0.031(10) 0.000 0.016(8) 0.000
O33 0.018(7) 0.018(8) 0.029(9) 0.000 0.013(7) 0.000
O34 0.012(5) 0.017(5) 0.025(6) -0.004(4) 0.000(4) -0.000(4)
O35 0.021(5) 0.027(6) 0.042(8) 0.012(5) 0.013(5) -0.008(5)
O36 0.015(5) 0.025(6) 0.039(7) 0.006(5) 0.010(5) 0.002(4)
O37 0.018(5) 0.009(5) 0.029(6) -0.001(4) -0.003(5) 0.003(4)
O38 0.020(7) 0.021(8) 0.030(9) 0.000 0.006(7) 0.000
O39 0.012(4) 0.012(5) 0.012(5) 0.001(4) 0.005(4) -0.003(4)
O40 0.010(6) 0.013(7) 0.021(8) 0.000 -0.004(6) 0.000

loop_
_atom_type_symbol
_atom_type_description
_atom_type_scat_dispersion_real
_atom_type_scat_dispersion_imag
_atom_type_scat_source
W W -0.8490 6.8722 'International Tables Vol C Tables 4.2.6.8 and 6.1.1.4'
Fe Fe 0.3463 0.8444 'International Tables Vol C Tables 4.2.6.8 and 6.1.1.4'
Si Si 0.0817 0.0704 'International Tables Vol C Tables 4.2.6.8 and 6.1.1.4'
K K 0.2009 0.2494 'International Tables Vol C Tables 4.2.6.8 and 6.1.1.4'
O O 0.0106 0.0060 'International Tables Vol C Tables 4.2.6.8 and 6.1.1.4'
H H 0.0000 0.0000 'International Tables Vol C Tables 4.2.6.8 and 6.1.1.4'

loop_
_geom_angle_atom_site_label_1
_geom_angle_atom_site_label_2
_geom_angle_atom_site_label_3
_geom_angle
_geom_angle_site_symmetry_1
_geom_angle_site_symmetry_3
O36 W1 O22 102.7(5) . .
O36 W1 O21 100.8(5) . .
O22 W1 O21 91.2(5) . .
O36 W1 O27 96.3(4) . .
O22 W1 O27 88.0(4) . .
O21 W1 O27 162.7(5) . .
O36 W1 O30 101.7(5) . .
O22 W1 O30 155.3(4) . .
O21 W1 O30 87.8(5) . .
O27 W1 O30 85.7(4) . .
O36 W1 O39 170.4(4) . .
O22 W1 O39 83.5(4) . .
O21 W1 O39 86.3(4) . .
O27 W1 O39 76.5(3) . .
O30 W1 O39 71.8(4) . .
O36 W1 K1 52.9(4) . 3_767
O22 W1 K1 51.6(3) . 3_767
O21 W1 K1 110.8(4) . 3_767
O27 W1 K1 82.1(3) . 3_767
O30 W1 K1 149.9(3) . 3_767
O39 W1 K1 130.7(2) . 3_767
O36 W1 K7 71.8(4) . 3_767
O22 W1 K7 127.8(3) . 3_767
O21 W1 K7 140.9(5) . 3_767
O27 W1 K7 43.6(3) . 3_767
O30 W1 K7 57.9(3) . 3_767
O39 W1 K7 98.6(3) . 3_767
K1 W1 K7 95.2(2) 3_767 3_767
O35 W2 O34 100.0(5) . .
O35 W2 O37 99.0(5) . .
O34 W2 O37 92.8(4) . .
O35 W2 O20 100.5(5) . .
O34 W2 O20 91.3(5) . .
O37 W2 O20 159.0(5) . .
O35 W2 O28 95.5(5) . .
O34 W2 O28 164.4(4) . .
O37 W2 O28 85.8(4) . .
O20 W2 O28 84.8(5) . .
O35 W2 O40 173.5(5) . .
O34 W2 O40 83.5(4) . .
O37 W2 O40 86.2(4) . .
O20 W2 O40 73.9(4) . .
O28 W2 O40 80.9(4) . .
O35 W2 K1 59.9(4) . 3_667
O34 W2 K1 40.3(3) . 3_667
O37 W2 K1 96.1(3) . 3_667
O20 W2 K1 100.3(4) . 3_667
O28 W2 K1 155.3(3) . 3_667
O40 W2 K1 123.7(3) . 3_667
O35 W2 K2 107.0(4) . 3_667
O34 W2 K2 48.3(3) . 3_667
O37 W2 K2 44.6(3) . 3_667
O20 W2 K2 133.9(4) . 3_667
O28 W2 K2 127.3(3) . 3_667
O40 W2 K2 79.5(3) . 3_667
K1 W2 K2 65.13(9) 3_667 3_667
O35 W2 K4 49.8(4) . 3_667
O34 W2 K4 148.3(3) . 3_667
O37 W2 K4 100.6(3) . 3_667
O20 W2 K4 86.3(4) . 3_667
O28 W2 K4 46.6(3) . 3_667
O40 W2 K4 125.6(4) . 3_667
K1 W2 K4 109.22(16) 3_667 3_667
K2 W2 K4 139.45(14) 3_667 3_667
O29 W3 O28 102.6(5) . .
O29 W3 O30 101.0(5) . .
O28 W3 O30 156.3(5) . .
O29 W3 O38 99.4(6) . .
O28 W3 O38 89.2(5) . .
O30 W3 O38 89.1(5) . .
O29 W3 O24 98.9(4) . .
O28 W3 O24 85.8(4) . .
O30 W3 O24 88.5(4) . .
O38 W3 O24 161.7(5) . .
O29 W3 O39 173.2(4) . .
O28 W3 O39 82.7(4) . .
O30 W3 O39 73.6(4) . .
O38 W3 O39 84.8(5) . .
O24 W3 O39 77.1(4) . .
O29 W3 K3 50.2(3) . .
O28 W3 K3 103.4(4) . .
O30 W3 K3 93.4(4) . .
O38 W3 K3 49.5(5) . .
O24 W3 K3 148.8(3) . .
O39 W3 K3 133.2(2) . .
O29 W3 K4 50.7(4) . 3_667
O28 W3 K4 54.0(4) . 3_667
O30 W3 K4 147.5(4) . 3_667
O38 W3 K4 109.2(5) . 3_667
O24 W3 K4 81.9(3) . 3_667
O39 W3 K4 133.0(3) . 3_667
K3 W3 K4 79.9(2) . 3_667
O16 W4 O15 99.7(5) . .
O16 W4 O14 101.5(5) . .
O15 W4 O14 93.3(5) . .
O16 W4 O17 97.6(5) . .
O15 W4 O17 92.9(5) . .
O14 W4 O17 158.6(5) . .
O16 W4 O19 91.2(5) . .
O15 W4 O19 169.0(4) . .
O14 W4 O19 85.7(4) . .
O17 W4 O19 84.4(5) . .
O16 W4 O18 168.9(5) . .
O15 W4 O18 87.6(5) . .
O14 W4 O18 86.2(4) . .
O17 W4 O18 73.6(4) . .
O19 W4 O18 81.4(5) . .
O16 W4 K6 42.0(4) . 3_666
O15 W4 K6 139.8(4) . 3_666
O14 W4 K6 104.7(4) . 3_666
O17 W4 K6 83.3(4) . 3_666
O19 W4 K6 50.5(3) . 3_666
O18 W4 K6 128.5(4) . 3_666
O16 W4 K2 111.5(4) . 3_667
O15 W4 K2 48.4(3) . 3_667
O14 W4 K2 45.5(3) . 3_667
O17 W4 K2 133.6(4) . 3_667
O19 W4 K2 128.2(3) . 3_667
O18 W4 K2 79.5(3) . 3_667
K6 W4 K2 141.9(2) 3_666 3_667
O15 W4' O25 90.4(4) . .
O15 W4' O42 93.6(4) . .
O25 W4' O42 94.4(4) . .
O15 W4' O22 175.5(4) . .
O25 W4' O22 91.7(4) . .
O42 W4' O22 90.3(4) . .
O15 W4' O43 89.9(5) . .
O25 W4' O43 170.8(4) . .
O42 W4' O43 94.7(4) . .
O22 W4' O43 87.4(5) . .
O15 W4' O41 89.1(5) . .
O25 W4' O41 90.9(4) . .
O42 W4' O41 174.0(4) . .
O22 W4' O41 86.8(5) . .
O43 W4' O41 79.9(4) . .
O15 W4' W4' 88.1(3) . 4_575
O25 W4' W4' 132.6(3) . 4_575
O42 W4' W4' 133.0(3) . 4_575
O22 W4' W4' 87.5(3) . 4_575
O43 W4' W4' 38.3(3) . 4_575
O41 W4' W4' 41.6(3) . 4_575
O15 W4' K7 74.9(3) . .
O25 W4' K7 61.1(4) . .
O42 W4' K7 39.1(3) . .
O22 W4' K7 109.6(3) . .
O43 W4' K7 127.7(4) . .
O41 W4' K7 146.9(4) . .
W4' W4' K7 159.06(18) 4_575 .
O15 W4' K1 137.7(3) . 3_767
O25 W4' K1 101.8(3) . 3_767
O42 W4' K1 45.6(3) . 3_767
O22 W4' K1 45.6(3) . 3_767
O43 W4' K1 84.0(4) . 3_767
O41 W4' K1 130.4(4) . 3_767
W4' W4' K1 110.69(5) 4_575 3_767
K7 W4' K1 76.14(17) . 3_767
O15 W4' K2 49.5(3) . 3_667
O25 W4' K2 42.6(3) . 3_667
O42 W4' K2 105.8(3) . 3_667
O22 W4' K2 131.4(3) . 3_667
O43 W4' K2 134.5(4) . 3_667
O41 W4' K2 80.0(3) . 3_667
W4' W4' K2 110.46(7) 4_575 3_667
K7 W4' K2 67.57(19) . 3_667
K1 W4' K2 138.41(9) 3_767 3_667
O23 W5 O25 103.8(5) . .
O23 W5 O37 101.7(4) . .
O25 W5 O37 92.5(4) . .
O23 W5 O27 102.8(4) . .
O25 W5 O27 91.1(4) . .
O37 W5 O27 153.6(4) . .
O23 W5 O24 99.4(5) . .
O25 W5 O24 156.7(4) . .
O37 W5 O24 83.7(4) . .
O27 W5 O24 82.7(4) . .
O23 W5 O39 173.1(4) . .
O25 W5 O39 82.9(4) . .
O37 W5 O39 79.4(3) . .
O27 W5 O39 75.1(3) . .
O24 W5 O39 73.8(4) . .
O23 W5 K2 84.6(4) . 3_667
O25 W5 K2 49.0(3) . 3_667
O37 W5 K2 52.7(3) . 3_667
O27 W5 K2 139.6(3) . 3_667
O24 W5 K2 135.8(3) . 3_667
O39 W5 K2 101.3(2) . 3_667
O23 W5 K7 78.2(4) . 3_767
O25 W5 K7 130.3(4) . 3_767
O37 W5 K7 136.5(4) . 3_767
O27 W5 K7 42.2(4) . 3_767
O24 W5 K7 54.0(4) . 3_767
O39 W5 K7 96.2(3) . 3_767
K2 W5 K7 161.96(19) 3_667 3_767
O6 W6 O10 100.8(5) . .
O6 W6 O7 98.6(5) . .
O10 W6 O7 92.6(5) . .
O6 W6 O8 100.3(4) . .
O10 W6 O8 91.8(4) . .
O7 W6 O8 159.4(5) . .
O6 W6 O5 94.4(5) . .
O10 W6 O5 164.8(4) . .
O7 W6 O5 85.2(5) . .
O8 W6 O5 85.3(4) . .
O6 W6 O9 172.5(4) . .
O10 W6 O9 83.6(5) . .
O7 W6 O9 75.0(4) . .
O8 W6 O9 85.6(4) . .
O5 W6 O9 81.3(5) . .
O6 W6 K2 107.6(3) . 3_667
O10 W6 K2 47.1(3) . 3_667
O7 W6 K2 134.7(4) . 3_667
O8 W6 K2 44.8(3) . 3_667
O5 W6 K2 127.5(3) . 3_667
O9 W6 K2 79.9(3) . 3_667
O1 W7 O5 103.2(5) . .
O1 W7 O2 98.8(6) . .
O5 W7 O2 89.9(6) . .
O1 W7 O3 101.4(5) . .
O5 W7 O3 154.9(5) . .
O2 W7 O3 91.2(6) . .
O1 W7 O4 99.1(5) . .
O5 W7 O4 84.8(4) . .
O2 W7 O4 162.1(5) . .
O3 W7 O4 86.5(5) . .
O1 W7 O11 172.5(5) . .
O5 W7 O11 82.6(4) . .
O2 W7 O11 85.7(5) . .
O3 W7 O11 72.5(4) . .
O4 W7 O11 76.6(4) . .
O1 W7 K3 48.6(4) . 1_454
O5 W7 K3 99.2(4) . 1_454
O2 W7 K3 50.2(4) . 1_454
O3 W7 K3 100.7(4) . 1_454
O4 W7 K3 147.6(3) . 1_454
O11 W7 K3 135.8(3) . 1_454
O12 W8 O14 102.5(5) . .
O12 W8 O8 101.8(5) . .
O14 W8 O8 90.4(4) . .
O12 W8 O13 103.0(5) . .
O14 W8 O13 87.6(5) . .
O8 W8 O13 154.9(4) . .
O12 W8 O4 101.5(5) . .
O14 W8 O4 156.0(4) . .
O8 W8 O4 86.5(4) . .
O13 W8 O4 85.3(4) . .
O12 W8 O11 176.4(4) . .
O14 W8 O11 80.4(4) . .
O8 W8 O11 80.1(4) . .
O13 W8 O11 74.9(4) . .
O4 W8 O11 75.6(4) . .
O12 W8 K2 82.8(4) . 3_667
O14 W8 K2 50.0(3) . 3_667
O8 W8 K2 50.2(3) . 3_667
O13 W8 K2 137.1(3) . 3_667
O4 W8 K2 135.9(3) . 3_667
O11 W8 K2 100.7(2) . 3_667
O26 W9 O19 102.5(5) . .
O26 W9 O31 100.7(6) . .
O19 W9 O31 92.0(6) . .
O26 W9 O13 98.4(5) . .
O19 W9 O13 86.3(5) . .
O31 W9 O13 160.8(5) . .
O26 W9 O3 102.3(5) . .
O19 W9 O3 154.5(5) . .
O31 W9 O3 89.0(6) . .
O13 W9 O3 84.5(4) . .
O26 W9 O11 171.7(4) . .
O19 W9 O11 83.0(4) . .
O31 W9 O11 85.1(5) . .
O13 W9 O11 75.7(4) . .
O3 W9 O11 71.7(4) . .
O26 W9 K6 55.0(4) . 3_666
O19 W9 K6 49.0(4) . 3_666
O31 W9 K6 110.1(5) . 3_666
O13 W9 K6 83.1(4) . 3_666
O3 W9 K6 151.8(4) . 3_666
O11 W9 K6 128.7(3) . 3_666
O34 Fe1 O34 92.0(6) . 4_575
O34 Fe1 O10 174.6(5) . 4_575
O34 Fe1 O10 88.3(4) 4_575 4_575
O34 Fe1 O10 88.3(4) . .
O34 Fe1 O10 174.6(5) 4_575 .
O10 Fe1 O10 91.0(6) 4_575 .
O34 Fe1 O33 89.8(4) . .
O34 Fe1 O33 89.8(4) 4_575 .
O10 Fe1 O33 84.8(4) 4_575 .
O10 Fe1 O33 84.8(4) . .
O34 Fe1 O32 93.7(4) . .
O34 Fe1 O32 93.7(4) 4_575 .
O10 Fe1 O32 91.7(4) 4_575 .
O10 Fe1 O32 91.7(4) . .
O33 Fe1 O32 175.1(6) . .
O34 Fe1 K1 48.3(3) . 3_667
O34 Fe1 K1 121.7(3) 4_575 3_667
O10 Fe1 K1 127.4(3) 4_575 3_667
O10 Fe1 K1 55.1(3) . 3_667
O33 Fe1 K1 56.41(8) . 3_667
O32 Fe1 K1 124.02(7) . 3_667
O34 Fe1 K1 121.7(3) . 2_657
O34 Fe1 K1 48.3(3) 4_575 2_657
O10 Fe1 K1 55.1(3) 4_575 2_657
O10 Fe1 K1 127.4(3) . 2_657
O33 Fe1 K1 56.41(8) . 2_657
O32 Fe1 K1 124.02(7) . 2_657
K1 Fe1 K1 111.65(14) 3_667 2_657
O34 Fe1 K2 127.8(3) . 2_657
O34 Fe1 K2 57.4(3) 4_575 2_657
O10 Fe1 K2 56.6(3) 4_575 2_657
O10 Fe1 K2 126.2(3) . 2_657
O33 Fe1 K2 126.72(8) . 2_657
O32 Fe1 K2 53.14(8) . 2_657
K1 Fe1 K2 175.94(12) 3_667 2_657
K1 Fe1 K2 70.95(9) 2_657 2_657
O34 Fe1 K2 57.4(3) . 3_667
O34 Fe1 K2 127.8(3) 4_575 3_667
O10 Fe1 K2 126.2(3) 4_575 3_667
O10 Fe1 K2 56.6(3) . 3_667
O33 Fe1 K2 126.72(8) . 3_667
O32 Fe1 K2 53.14(8) . 3_667
K1 Fe1 K2 70.95(9) 3_667 3_667
K1 Fe1 K2 175.94(12) 2_657 3_667
K2 Fe1 K2 106.27(16) 2_657 3_667
O9 Si1 O11 108.9(5) . .
O9 Si1 O11 108.9(5) . 4_575
O11 Si1 O11 110.1(8) . 4_575
O9 Si1 O18 109.9(8) . .
O11 Si1 O18 109.5(5) . .
O11 Si1 O18 109.5(5) 4_575 .
O40 Si2 O39 107.9(5) . 4_575
O40 Si2 O39 107.9(5) . .
O39 Si2 O39 110.0(7) 4_575 .
O40 Si2 O41 110.9(7) . .
O39 Si2 O41 110.0(4) 4_575 .
O39 Si2 O41 110.0(4) . .
O23 K1 O44 77.6(4) . .
O23 K1 O34 142.2(3) . 3_667
O44 K1 O34 77.3(4) . 3_667
O23 K1 O22 94.1(3) . 3_767
O44 K1 O22 171.5(4) . 3_767
O34 K1 O22 109.3(3) 3_667 3_767
O23 K1 O42 81.4(3) . 3_767
O44 K1 O42 121.9(4) . 3_767
O34 K1 O42 136.2(3) 3_667 3_767
O22 K1 O42 57.1(3) 3_767 3_767
O23 K1 O10 145.6(3) . 3_667
O44 K1 O10 83.1(4) . 3_667
O34 K1 O10 56.5(3) 3_667 3_667
O22 K1 O10 104.9(3) 3_767 3_667
O42 K1 O10 85.2(3) 3_767 3_667
O23 K1 O36 78.7(3) . 3_767
O44 K1 O36 120.7(4) . 3_767
O34 K1 O36 90.4(3) 3_667 3_767
O22 K1 O36 55.2(3) 3_767 3_767
O42 K1 O36 106.8(3) 3_767 3_767
O10 K1 O36 135.6(3) 3_667 3_767
O23 K1 O33 151.4(4) . 3_667
O44 K1 O33 131.1(4) . 3_667
O34 K1 O33 59.7(3) 3_667 3_667
O22 K1 O33 57.3(3) 3_767 3_667
O42 K1 O33 82.0(3) 3_767 3_667
O10 K1 O33 54.9(3) 3_667 3_667
O36 K1 O33 84.0(4) 3_767 3_667
O23 K1 O35 94.3(3) . 3_667
O44 K1 O35 74.9(4) . 3_667
O34 K1 O35 51.8(3) 3_667 3_667
O22 K1 O35 104.7(3) 3_767 3_667
O42 K1 O35 160.6(3) 3_767 3_667
O10 K1 O35 107.8(3) 3_667 3_667
O36 K1 O35 53.8(3) 3_767 3_667
O33 K1 O35 93.6(3) 3_667 3_667
O23 K1 Fe1 172.4(2) . 3_667
O44 K1 Fe1 95.0(4) . 3_667
O34 K1 Fe1 31.8(2) 3_667 3_667
O22 K1 Fe1 93.3(2) 3_767 3_667
O42 K1 Fe1 104.4(2) 3_767 3_667
O10 K1 Fe1 32.7(2) 3_667 3_667
O36 K1 Fe1 103.9(2) 3_767 3_667
O33 K1 Fe1 36.1(3) 3_667 3_667
O35 K1 Fe1 81.81(19) 3_667 3_667
O23 K1 W1 81.2(2) . 3_767
O44 K1 W1 145.4(4) . 3_767
O34 K1 W1 105.0(2) 3_667 3_767
O22 K1 W1 29.0(2) 3_767 3_767
O42 K1 W1 80.8(2) 3_767 3_767
O10 K1 W1 127.7(2) 3_667 3_767
O36 K1 W1 26.95(18) 3_767 3_767
O33 K1 W1 73.3(3) 3_667 3_767
O35 K1 W1 79.9(2) 3_667 3_767
Fe1 K1 W1 104.52(10) 3_667 3_767
O23 K1 W2 118.7(2) . 3_667
O44 K1 W2 73.6(3) . 3_667
O34 K1 W2 25.6(2) 3_667 3_667
O22 K1 W2 109.9(2) 3_767 3_667
O42 K1 W2 158.3(2) 3_767 3_667
O10 K1 W2 81.7(2) 3_667 3_667
O36 K1 W2 72.0(2) 3_767 3_667
O33 K1 W2 76.3(3) 3_667 3_667
O35 K1 W2 26.25(17) 3_667 3_667
Fe1 K1 W2 56.48(7) 3_667 3_667
W1 K1 W2 93.66(9) 3_767 3_667
O56' K2 O44 76.6(5) 1_455 .
O56' K2 O25 78.8(4) 1_455 3_667
O44 K2 O25 113.4(4) . 3_667
O56' K2 O32 156.9(5) 1_455 3_667
O44 K2 O32 126.4(5) . 3_667
O25 K2 O32 89.1(3) 3_667 3_667
O56' K2 O14 74.3(4) 1_455 3_667
O44 K2 O14 131.4(4) . 3_667
O25 K2 O14 98.0(3) 3_667 3_667
O32 K2 O14 88.2(4) 3_667 3_667
O56' K2 O37 101.5(4) 1_455 3_667
O44 K2 O37 71.5(4) . 3_667
O25 K2 O37 54.6(3) 3_667 3_667
O32 K2 O37 86.9(3) 3_667 3_667
O14 K2 O37 152.2(3) 3_667 3_667
O56' K2 O8 94.3(4) 1_455 3_667
O44 K2 O8 92.0(4) . 3_667
O25 K2 O8 150.8(3) 3_667 3_667
O32 K2 O8 86.7(3) 3_667 3_667
O14 K2 O8 52.9(3) 3_667 3_667
O37 K2 O8 153.6(3) 3_667 3_667
O56' K2 O10 137.9(4) 1_455 3_667
O44 K2 O10 79.5(4) . 3_667
O25 K2 O10 143.0(3) 3_667 3_667
O32 K2 O10 58.0(3) 3_667 3_667
O14 K2 O10 97.3(3) 3_667 3_667
O37 K2 O10 103.1(3) 3_667 3_667
O8 K2 O10 52.4(3) 3_667 3_667
O56' K2 O15 93.8(4) 1_455 3_667
O44 K2 O15 166.0(4) . 3_667
O25 K2 O15 53.9(3) 3_667 3_667
O32 K2 O15 63.4(3) 3_667 3_667
O14 K2 O15 52.8(3) 3_667 3_667
O37 K2 O15 101.1(3) 3_667 3_667
O8 K2 O15 98.9(3) 3_667 3_667
O10 K2 O15 114.1(3) 3_667 3_667
O56' K2 O34 142.5(4) 1_455 3_667
O44 K2 O34 70.0(4) . 3_667
O25 K2 O34 98.9(3) 3_667 3_667
O32 K2 O34 58.4(3) 3_667 3_667
O14 K2 O34 142.0(3) 3_667 3_667
O37 K2 O34 52.1(3) 3_667 3_667
O8 K2 O34 103.4(3) 3_667 3_667
O10 K2 O34 51.2(3) 3_667 3_667
O15 K2 O34 115.3(3) 3_667 3_667
O56' K2 O56 8.7(5) 1_455 1_455
O44 K2 O56 71.0(5) . 1_455
O25 K2 O56 87.3(4) 3_667 1_455
O32 K2 O56 161.9(5) 3_667 1_455
O14 K2 O56 74.7(4) 3_667 1_455
O37 K2 O56 105.3(4) 3_667 1_455
O8 K2 O56 87.8(4) 3_667 1_455
O10 K2 O56 129.3(5) 3_667 1_455
O15 K2 O56 100.5(4) 3_667 1_455
O34 K2 O56 139.7(5) 3_667 1_455
O56' K2 Fe1 166.9(4) 1_455 3_667
O44 K2 Fe1 91.5(4) . 3_667
O25 K2 Fe1 111.6(2) 3_667 3_667
O32 K2 Fe1 35.5(3) 3_667 3_667
O14 K2 Fe1 110.8(2) 3_667 3_667
O37 K2 Fe1 79.6(2) 3_667 3_667
O8 K2 Fe1 80.4(2) 3_667 3_667
O10 K2 Fe1 31.50(19) 3_667 3_667
O15 K2 Fe1 98.9(2) 3_667 3_667
O34 K2 Fe1 31.19(19) 3_667 3_667
O56 K2 Fe1 158.6(4) 1_455 3_667
O38 K3 O1 115.9(3) . 4_676
O38 K3 O1 115.9(3) . 1_656
O1 K3 O1 112.4(5) 4_676 1_656
O38 K3 O2 130.7(6) . 1_656
O1 K3 O2 56.9(3) 4_676 1_656
O1 K3 O2 56.9(3) 1_656 1_656
O38 K3 O29 57.8(2) . .
O1 K3 O29 168.4(6) 4_676 .
O1 K3 O29 66.5(3) 1_656 .
O2 K3 O29 118.3(3) 1_656 .
O38 K3 O29 57.8(2) . 4_575
O1 K3 O29 66.5(3) 4_676 4_575
O1 K3 O29 168.4(6) 1_656 4_575
O2 K3 O29 118.3(3) 1_656 4_575
O29 K3 O29 112.2(5) . 4_575
O38 K3 O45 65.4(9) . .
O1 K3 O45 82.5(6) 4_676 .
O1 K3 O45 82.5(5) 1_656 .
O2 K3 O45 65.3(9) 1_656 .
O29 K3 O45 86.0(5) . .
O29 K3 O45 86.0(5) 4_575 .
O38 K3 W3 30.62(8) . 4_575
O1 K3 W3 88.8(2) 4_676 4_575
O1 K3 W3 144.9(4) 1_656 4_575
O2 K3 W3 127.6(4) 1_656 4_575
O29 K3 W3 87.1(3) . 4_575
O29 K3 W3 27.3(2) 4_575 4_575
O45 K3 W3 72.6(7) . 4_575
O38 K3 W3 30.62(8) . .
O1 K3 W3 144.9(4) 4_676 .
O1 K3 W3 88.8(2) 1_656 .
O2 K3 W3 127.6(4) 1_656 .
O29 K3 W3 27.3(2) . .
O29 K3 W3 87.1(3) 4_575 .
O45 K3 W3 72.6(7) . .
W3 K3 W3 60.68(14) 4_575 .
O38 K3 W7 128.1(4) . 4_676
O1 K3 W7 26.6(2) 4_676 4_676
O1 K3 W7 86.3(3) 1_656 4_676
O2 K3 W7 30.28(8) 1_656 4_676
O29 K3 W7 147.6(3) . 4_676
O29 K3 W7 90.9(2) 4_575 4_676
O45 K3 W7 72.8(7) . 4_676
W3 K3 W7 108.59(15) 4_575 4_676
W3 K3 W7 145.4(3) . 4_676
O38 K3 W7 128.1(4) . 1_656
O1 K3 W7 86.3(3) 4_676 1_656
O1 K3 W7 26.6(2) 1_656 1_656
O2 K3 W7 30.28(8) 1_656 1_656
O29 K3 W7 90.9(2) . 1_656
O29 K3 W7 147.6(3) 4_575 1_656
O45 K3 W7 72.8(7) . 1_656
W3 K3 W7 145.4(3) 4_575 1_656
W3 K3 W7 108.59(15) . 1_656
W7 K3 W7 59.89(13) 4_676 1_656
O38 K3 K6 126.3(3) . 2_657
O1 K3 K6 46.6(3) 4_676 2_657
O1 K3 K6 117.2(4) 1_656 2_657
O2 K3 K6 86.0(3) 1_656 2_657
O29 K3 K6 144.8(4) . 2_657
O29 K3 K6 71.0(3) 4_575 2_657
O45 K3 K6 128.8(4) . 2_657
W3 K3 K6 97.75(19) 4_575 2_657
W3 K3 K6 146.1(3) . 2_657
W7 K3 K6 62.93(19) 4_676 2_657
W7 K3 K6 103.4(3) 1_656 2_657
O54 K4 O26 85.6(13) . 3_666
O54 K4 O48' 95.9(14) . 3_667
O26 K4 O48' 144.6(9) 3_666 3_667
O54 K4 O48 106.2(15) . 3_667
O26 K4 O48 138.5(9) 3_666 3_667
O48' K4 O48 11.4(10) 3_667 3_667
O54 K4 O12 62.8(12) . .
O26 K4 O12 72.9(4) 3_666 .
O48' K4 O12 76.5(8) 3_667 .
O48 K4 O12 77.7(8) 3_667 .
O54 K4 O47 136.5(14) . .
O26 K4 O47 78.9(8) 3_666 .
O48' K4 O47 75.9(11) 3_667 .
O48 K4 O47 65.1(11) 3_667 .
O12 K4 O47 73.8(8) . .
O54 K4 O29 156.7(13) . 3_667
O26 K4 O29 113.5(5) 3_666 3_667
O48' K4 O29 76.4(8) 3_667 3_667
O48 K4 O29 68.9(8) 3_667 3_667
O12 K4 O29 133.7(5) . 3_667
O47 K4 O29 63.6(8) . 3_667
O54 K4 O46 98.7(14) . 3_667
O26 K4 O46 76.6(9) 3_666 3_667
O48' K4 O46 137.3(12) 3_667 3_667
O48 K4 O46 137.2(12) 3_667 3_667
O12 K4 O46 145.1(9) . 3_667
O47 K4 O46 116.4(11) . 3_667
O29 K4 O46 74.5(8) 3_667 3_667
O54 K4 O28 102.2(13) . 3_667
O26 K4 O28 137.0(4) 3_666 3_667
O48' K4 O28 77.3(8) 3_667 3_667
O48 K4 O28 80.3(8) 3_667 3_667
O12 K4 O28 147.9(4) . 3_667
O47 K4 O28 116.8(8) . 3_667
O29 K4 O28 54.9(3) 3_667 3_667
O46 K4 O28 60.5(9) 3_667 3_667
O54 K4 O35 54.5(13) . 3_667
O26 K4 O35 135.0(5) 3_666 3_667
O48' K4 O35 68.1(9) 3_667 3_667
O48 K4 O35 78.7(9) 3_667 3_667
O12 K4 O35 101.1(4) . 3_667
O47 K4 O35 143.7(8) . 3_667
O29 K4 O35 102.6(4) 3_667 3_667
O46 K4 O35 88.6(9) 3_667 3_667
O28 K4 O35 51.5(3) 3_667 3_667
O54 K4 W3 130.2(13) . 3_667
O26 K4 W3 133.2(4) 3_666 3_667
O48' K4 W3 70.1(8) 3_667 3_667
O48 K4 W3 67.4(8) 3_667 3_667
O12 K4 W3 144.9(4) . 3_667
O47 K4 W3 87.6(8) . 3_667
O29 K4 W3 26.5(2) 3_667 3_667
O46 K4 W3 69.9(8) 3_667 3_667
O28 K4 W3 29.24(19) 3_667 3_667
O35 K4 W3 76.4(2) 3_667 3_667
O54 K4 W2 74.8(13) . 3_667
O26 K4 W2 139.7(4) 3_666 3_667
O48' K4 W2 73.5(8) 3_667 3_667
O48 K4 W2 81.4(9) 3_667 3_667
O12 K4 W2 124.2(4) . 3_667
O47 K4 W2 138.2(8) . 3_667
O29 K4 W2 82.0(3) 3_667 3_667
O46 K4 W2 72.1(9) 3_667 3_667
O28 K4 W2 28.3(2) 3_667 3_667
O35 K4 W2 23.52(18) 3_667 3_667
W3 K4 W2 55.51(11) 3_667 3_667
O57 K6 O55 21.2(14) . .
O57 K6 O47 110.3(15) . .
O55 K6 O47 91.5(14) . .
O57 K6 O49 92.0(12) . .
O55 K6 O49 77.1(11) . .
O47 K6 O49 73.6(9) . .
O57 K6 O16 64.2(12) . 3_666
O55 K6 O16 73.0(11) . 3_666
O47 K6 O16 141.9(10) . 3_666
O49 K6 O16 69.0(5) . 3_666
O57 K6 O50 90.6(13) . 3_666
O55 K6 O50 111.7(12) . 3_666
O47 K6 O50 140.3(11) . 3_666
O49 K6 O50 141.1(7) . 3_666
O16 K6 O50 77.4(6) 3_666 3_666
O57 K6 O1 75.6(12) . 3_566
O55 K6 O1 79.3(11) . 3_566
O47 K6 O1 76.4(9) . 3_566
O49 K6 O1 141.0(6) . 3_566
O16 K6 O1 131.4(5) 3_666 3_566
O50 K6 O1 76.8(6) 3_666 3_566
O57 K6 O19 117.7(13) . 3_666
O55 K6 O19 126.1(12) . 3_666
O47 K6 O19 122.7(9) . 3_666
O49 K6 O19 75.2(5) . 3_666
O16 K6 O19 54.1(4) 3_666 3_666
O50 K6 O19 69.4(5) 3_666 3_666
O1 K6 O19 143.3(5) 3_566 3_666
O57 K6 O26 160.9(13) . 3_666
O55 K6 O26 147.6(11) . 3_666
O47 K6 O26 74.1(9) . 3_666
O49 K6 O26 71.1(4) . 3_666
O16 K6 O26 100.4(5) 3_666 3_666
O50 K6 O26 97.1(6) 3_666 3_666
O1 K6 O26 123.1(5) 3_566 3_666
O19 K6 O26 50.6(3) 3_666 3_666
O57 K6 W9 139.8(13) . 3_666
O55 K6 W9 139.2(11) . 3_666
O47 K6 W9 96.9(8) . 3_666
O49 K6 W9 67.3(4) . 3_666
O16 K6 W9 76.1(3) 3_666 3_666
O50 K6 W9 86.3(5) 3_666 3_666
O1 K6 W9 141.4(4) 3_566 3_666
O19 K6 W9 26.1(2) 3_666 3_666
O26 K6 W9 25.0(2) 3_666 3_666
O57 K6 W4 86.4(12) . 3_666
O55 K6 W4 96.5(11) . 3_666
O47 K6 W4 143.7(9) . 3_666
O49 K6 W4 73.8(4) . 3_666
O16 K6 W4 23.5(2) 3_666 3_666
O50 K6 W4 67.7(5) 3_666 3_666
O1 K6 W4 139.9(4) 3_566 3_666
O19 K6 W4 31.3(2) 3_666 3_666
O26 K6 W4 80.5(3) 3_666 3_666
W9 K6 W4 55.54(17) 3_666 3_666
O57 K6 Fe2' 86.4(12) . 3_666
O55 K6 Fe2' 96.5(11) . 3_666
O47 K6 Fe2' 143.7(9) . 3_666
O49 K6 Fe2' 73.8(4) . 3_666
O16 K6 Fe2' 23.5(2) 3_666 3_666
O50 K6 Fe2' 67.7(5) 3_666 3_666
O1 K6 Fe2' 139.9(4) 3_566 3_666
O19 K6 Fe2' 31.3(2) 3_666 3_666
O26 K6 Fe2' 80.5(3) 3_666 3_666
W9 K6 Fe2' 55.54(17) 3_666 3_666
W4 K6 Fe2' 0.00(2) 3_666 3_666
O52 K7 O42 108.2(6) . .
O52 K7 O56' 111.5(6) . 3_767
O42 K7 O56' 121.3(6) . 3_767
O52 K7 O27 118.3(5) . 3_767
O42 K7 O27 106.7(5) . 3_767
O56' K7 O27 90.4(6) 3_767 3_767
O52 K7 O56 103.8(6) . 3_767
O42 K7 O56 130.9(7) . 3_767
O56' K7 O56 9.9(5) 3_767 3_767
O27 K7 O56 88.9(6) 3_767 3_767
O52 K7 O24 78.6(4) . 3_767
O42 K7 O24 93.2(4) . 3_767
O56' K7 O24 135.4(6) 3_767 3_767
O27 K7 O24 50.2(3) 3_767 3_767
O56 K7 O24 129.3(6) 3_767 3_767
O52 K7 O30 70.2(4) . 3_767
O42 K7 O30 141.4(5) . 3_767
O56' K7 O30 92.8(5) 3_767 3_767
O27 K7 O30 51.1(3) 3_767 3_767
O56 K7 O30 84.2(5) 3_767 3_767
O24 K7 O30 48.2(3) 3_767 3_767
O52 K7 O16 65.7(4) . .
O42 K7 O16 59.4(4) . .
O56' K7 O16 101.5(5) 3_767 .
O27 K7 O16 165.0(5) 3_767 .
O56 K7 O16 104.4(5) 3_767 .
O24 K7 O16 121.2(5) 3_767 .
O30 K7 O16 135.8(5) 3_767 .
O52 K7 O25 152.5(5) . .
O42 K7 O25 54.4(4) . .
O56' K7 O25 71.0(5) 3_767 .
O27 K7 O25 88.6(4) 3_767 .
O56 K7 O25 80.7(5) 3_767 .
O24 K7 O25 120.0(4) 3_767 .
O30 K7 O25 137.2(5) 3_767 .
O16 K7 O25 86.8(4) . .
O52 K7 O51 54.8(6) . .
O42 K7 O51 158.0(7) . .
O56' K7 O51 62.7(6) 3_767 .
O27 K7 O51 94.6(6) 3_767 .
O56 K7 O51 53.2(6) 3_767 .
O24 K7 O51 96.3(5) 3_767 .
O30 K7 O51 51.9(5) 3_767 .
O16 K7 O51 98.8(6) . .
O25 K7 O51 133.6(6) . .
O52 K7 W4' 126.2(5) . .
O42 K7 W4' 27.6(3) . .
O56' K7 W4' 93.8(5) 3_767 .
O27 K7 W4' 107.6(4) 3_767 .
O56 K7 W4' 103.5(5) 3_767 .
O24 K7 W4' 115.5(4) 3_767 .
O30 K7 W4' 157.8(4) 3_767 .
O16 K7 W4' 63.1(3) . .
O25 K7 W4' 29.67(19) . .
O51 K7 W4' 148.1(5) . .
W7 O1 K3 104.8(5) . 1_454
W7 O1 K6 118.1(6) . 3_566
K3 O1 K6 90.4(4) 1_454 3_566
W7 O2 W7 155.0(10) . 4_575
W7 O2 K3 99.5(4) . 1_454
W7 O2 K3 99.5(4) 4_575 1_454
W7 O3 W9 120.7(6) . .
W8 O4 W7 117.6(5) . .
W7 O5 W6 145.0(6) . .
W6 O7 W6 114.6(6) 4_575 .
W8 O8 W6 147.1(6) . .
W8 O8 K2 100.9(4) . 3_667
W6 O8 K2 108.2(4) . 3_667
Si1 O9 W6 127.5(4) . .
Si1 O9 W6 127.5(4) . 4_575
W6 O9 W6 93.9(5) . 4_575
W6 O10 Fe1 141.2(6) . .
W6 O10 K1 120.6(4) . 3_667
Fe1 O10 K1 92.2(4) . 3_667
W6 O10 K2 107.4(4) . 3_667
Fe1 O10 K2 91.9(4) . 3_667
K1 O10 K2 89.0(3) 3_667 3_667
Si1 O11 W9 123.1(6) . .
Si1 O11 W7 123.0(5) . .
W9 O11 W7 95.0(4) . .
Si1 O11 W8 125.5(6) . .
W9 O11 W8 90.7(3) . .
W7 O11 W8 90.1(3) . .
W8 O12 K4 146.5(6) . .
W8 O13 W9 118.4(5) . .
W8 O14 W4 147.3(6) . .
W8 O14 K2 101.2(4) . 3_667
W4 O14 K2 107.4(4) . 3_667
W4 O15 W4' 144.2(6) . .
W4 O15 K2 105.6(4) . 3_667
W4' O15 K2 102.5(4) . 3_667
W4 O16 K6 114.5(6) . 3_666
W4 O16 K7 109.7(5) . .
K6 O16 K7 127.5(5) 3_666 .
Fe2' O17 W4 0.00(5) 4_575 4_575
Fe2' O17 W4 116.5(7) 4_575 .
W4 O17 W4 116.5(7) 4_575 .
Si1 O18 Fe2' 125.8(4) . 4_575
Si1 O18 W4 125.8(4) . 4_575
Fe2' O18 W4 0.00(4) 4_575 4_575
Si1 O18 W4 125.8(4) . .
Fe2' O18 W4 95.2(5) 4_575 .
W4 O18 W4 95.2(5) 4_575 .
W9 O19 W4 143.6(6) . .
W9 O19 K6 104.8(5) . 3_666
W4 O19 K6 98.2(4) . 3_666
W2 O20 W2 116.6(7) 4_575 .
W1 O21 W1 150.7(8) 4_575 .
W1 O22 W4' 140.6(6) . .
W1 O22 K1 99.4(4) . 3_767
W4' O22 K1 105.2(4) . 3_767
W5 O23 K1 152.2(6) . .
W3 O24 W5 117.9(5) . .
W3 O24 K7 107.5(4) . 3_767
W5 O24 K7 95.9(4) . 3_767
W5 O25 W4' 140.3(5) . .
W5 O25 K2 102.4(4) . 3_667
W4' O25 K2 110.6(4) . 3_667
W5 O25 K7 114.0(4) . .
W4' O25 K7 89.2(4) . .
K2 O25 K7 87.9(3) 3_667 .
W9 O26 K4 168.2(7) . 3_666
W9 O26 K6 100.0(5) . 3_666
K4 O26 K6 90.9(5) 3_666 3_666
W5 O27 W1 117.7(5) . .
W5 O27 K7 110.5(5) . 3_767
W1 O27 K7 108.0(4) . 3_767
W3 O28 W2 143.6(6) . .
W3 O28 K4 96.8(4) . 3_667
W2 O28 K4 105.1(4) . 3_667
W3 O29 K3 102.5(4) . .
W3 O29 K4 102.8(4) . 3_667
K3 O29 K4 108.7(4) . 3_667
W3 O30 W1 119.9(5) . .
W3 O30 K7 104.3(4) . 3_767
W1 O30 K7 91.3(4) . 3_767
W9 O31 W9 152.5(9) . 4_575
Fe1 O32 K2 91.4(3) . 2_657
Fe1 O32 K2 91.4(3) . 3_667
K2 O32 K2 177.2(6) 2_657 3_667
Fe1 O33 K1 87.5(3) . 2_657
Fe1 O33 K1 87.5(3) . 3_667
K1 O33 K1 165.7(6) 2_657 3_667
W2 O34 Fe1 140.6(5) . .
W2 O34 K1 114.1(5) . 3_667
Fe1 O34 K1 99.8(4) . 3_667
W2 O34 K2 105.9(4) . 3_667
Fe1 O34 K2 91.4(4) . 3_667
K1 O34 K2 92.6(3) 3_667 3_667
W2 O35 K4 106.7(5) . 3_667
W2 O35 K1 93.9(4) . 3_667
K4 O35 K1 157.9(4) 3_667 3_667
W1 O36 K1 100.1(5) . 3_767
W2 O37 W5 149.1(5) . .
W2 O37 K2 108.9(4) . 3_667
W5 O37 K2 96.9(4) . 3_667
W3 O38 W3 155.5(8) . 4_575
W3 O38 K3 99.9(5) . .
W3 O38 K3 99.9(5) 4_575 .
Si2 O39 W3 124.3(5) . .
Si2 O39 W1 122.8(5) . .
W3 O39 W1 94.3(3) . .
Si2 O39 W5 124.8(5) . .
W3 O39 W5 91.1(3) . .
W1 O39 W5 90.1(3) . .
Si2 O40 W2 127.5(3) . .
Si2 O40 W2 127.5(3) . 4_575
W2 O40 W2 94.4(5) . 4_575
Si2 O41 Fe2 123.6(4) . 4_575
Si2 O41 W4' 123.6(4) . 4_575
Fe2 O41 W4' 0.00(9) 4_575 4_575
Si2 O41 W4' 123.6(4) . .
Fe2 O41 W4' 96.7(6) 4_575 .
W4' O41 W4' 96.7(6) 4_575 .
W4' O42 K7 113.4(5) . .
W4' O42 K1 105.9(4) . 3_767
K7 O42 K1 119.1(4) . 3_767
W4' O43 Fe2 103.4(7) . 4_575
W4' O43 W4' 103.4(7) . 4_575
Fe2 O43 W4' 0.00(10) 4_575 4_575
K1 O44 K2 101.5(5) . .
K4 O46 K4 171.5(16) 3_667 2_657
K6 O47 K4 100.6(12) . .
O48 O48' K4 89(7) . 3_667
O48' O48 K4 80(7) . 3_667
K6 O50 K6 145.1(10) 3_666 2_656
O57 O55 K6 15.9(11) . .
O56 O56' K7 121(3) . 3_767
O56 O56' K2 128(3) . 1_655
K7 O56' K2 106.5(7) 3_767 1_655
O56' O56 K7 49(3) . 3_767
O56' O56 K2 43(3) . 1_655
K7 O56 K2 88.9(6) 3_767 1_655
K6 O57 O55 143(2) . .

loop_
_geom_bond_atom_site_label_1
_geom_bond_atom_site_label_2
_geom_bond_distance
_geom_bond_site_symmetry_2
W1 O36 1.703(10) .
W1 O22 1.817(10) .
W1 O21 1.911(4) .
W1 O27 1.950(9) .
W1 O30 1.994(11) .
W1 O39 2.306(9) .
W1 K1 3.699(4) 3_767
W1 K7 3.902(11) 3_767
W2 O35 1.714(10) .
W2 O34 1.831(10) .
W2 O37 1.909(10) .
W2 O20 1.924(7) .
W2 O28 2.021(10) .
W2 O40 2.231(10) .
W2 K1 3.866(4) 3_667
W2 K2 4.053(5) 3_667
W2 K4 4.114(10) 3_667
W3 O29 1.738(10) .
W3 O28 1.869(9) .
W3 O30 1.901(10) .
W3 O38 1.911(3) .
W3 O24 1.916(10) .
W3 O39 2.296(9) .
W3 K3 3.697(7) .
W3 K4 3.799(9) 3_667
W4 O16 1.750(11) .
W4 O15 1.832(11) .
W4 O14 1.920(9) .
W4 O17 1.946(8) .
W4 O19 2.099(11) .
W4 O18 2.241(9) .
W4 K6 3.997(13) 3_666
W4 K2 4.023(5) 3_667
W4' O15 1.931(10) .
W4' O25 1.931(10) .
W4' O42 1.967(10) .
W4' O22 2.006(10) .
W4' O43 2.022(9) .
W4' O41 2.122(9) .
W4' W4' 3.173(3) 4_575
W4' K7 3.900(12) .
W4' K1 3.968(4) 3_767
W4' K2 4.010(5) 3_667
W5 O23 1.703(10) .
W5 O25 1.839(10) .
W5 O37 1.914(9) .
W5 O27 1.924(9) .
W5 O24 1.983(10) .
W5 O39 2.381(9) .
W5 K2 3.755(5) 3_667
W5 K7 3.941(11) 3_767
W6 O6 1.735(10) .
W6 O10 1.829(10) .
W6 O7 1.931(7) .
W6 O8 1.941(10) .
W6 O5 2.030(11) .
W6 O9 2.224(10) .
W6 K2 4.060(5) 3_667
W7 O1 1.726(10) .
W7 O5 1.856(12) .
W7 O2 1.904(4) .
W7 O3 1.917(11) .
W7 O4 1.949(10) .
W7 O11 2.306(9) .
W7 K3 3.724(7) 1_454
W8 O12 1.701(10) .
W8 O14 1.888(10) .
W8 O8 1.894(10) .
W8 O13 1.898(11) .
W8 O4 1.919(10) .
W8 O11 2.369(10) .
W8 K2 3.849(5) 3_667
W9 O26 1.712(11) .
W9 O19 1.816(11) .
W9 O31 1.893(4) .
W9 O13 1.961(11) .
W9 O3 1.984(11) .
W9 O11 2.290(10) .
W9 K6 3.987(12) 3_666
Fe1 O34 1.935(10) .
Fe1 O34 1.935(10) 4_575
Fe1 O10 1.953(10) 4_575
Fe1 O10 1.953(10) .
Fe1 O33 2.129(14) .
Fe1 O32 2.169(15) .
Fe1 K1 3.612(4) 3_667
Fe1 K1 3.612(4) 2_657
Fe1 K2 3.735(5) 2_657
Fe1 K2 3.735(5) 3_667
Si1 O9 1.628(16) .
Si1 O11 1.641(10) .
Si1 O11 1.641(10) 4_575
Si1 O18 1.642(14) .
Si2 O40 1.634(14) .
Si2 O39 1.634(9) 4_575
Si2 O39 1.634(9) .
Si2 O41 1.642(15) .
K1 O23 2.633(11) .
K1 O44 2.730(16) .
K1 O34 2.738(10) 3_667
K1 O22 2.939(10) 3_767
K1 O42 2.949(10) 3_767
K1 O10 2.965(11) 3_667
K1 O36 2.998(12) 3_767
K1 O33 3.012(4) 3_667
K1 O35 3.351(12) 3_667
K1 Fe1 3.612(4) 3_667
K1 W1 3.699(4) 3_767
K1 W2 3.866(3) 3_667
K2 O56' 2.774(18) 1_455
K2 O44 2.779(17) .
K2 O25 2.901(10) 3_667
K2 O32 2.989(5) 3_667
K2 O14 3.008(12) 3_667
K2 O37 3.010(11) 3_667
K2 O8 3.012(11) 3_667
K2 O10 3.118(11) 3_667
K2 O15 3.122(11) 3_667
K2 O34 3.148(11) 3_667
K2 O56 3.19(2) 1_455
K2 Fe1 3.735(5) 3_667
K3 O38 2.854(18) .
K3 O1 2.890(12) 4_676
K3 O1 2.890(12) 1_656
K3 O2 2.902(17) 1_656
K3 O29 2.908(11) .
K3 O29 2.908(11) 4_575
K3 O45 2.94(4) .
K3 W3 3.697(7) 4_575
K3 W7 3.724(7) 4_676
K3 W7 3.724(7) 1_656
K3 K6 4.242(15) 2_657
K4 O54 1.69(3) .
K4 O26 2.726(14) 3_666
K4 O48' 2.76(4) 3_667
K4 O48 2.81(4) 3_667
K4 O12 2.887(13) .
K4 O47 2.98(4) .
K4 O29 3.015(14) 3_667
K4 O46 3.038(9) 3_667
K4 O28 3.095(13) 3_667
K4 O35 3.279(16) 3_667
K4 W3 3.799(9) 3_667
K4 W2 4.113(10) 3_667
K6 O57 1.16(2) .
K6 O55 2.56(5) .
K6 O47 2.64(4) .
K6 O49 2.823(19) .
K6 O16 2.941(17) 3_666
K6 O50 3.060(14) 3_666
K6 O1 3.082(17) 3_566
K6 O19 3.115(16) 3_666
K6 O26 3.316(17) 3_666
K6 W9 3.987(12) 3_666
K6 W4 3.997(13) 3_666
K6 Fe2' 3.997(13) 3_666
K7 O52 2.633(18) .
K7 O42 2.677(15) .
K7 O56' 2.72(2) 3_767
K7 O27 2.829(15) 3_767
K7 O56 3.09(2) 3_767
K7 O24 3.207(15) 3_767
K7 O30 3.308(15) 3_767
K7 O16 3.328(16) .
K7 O25 3.414(17) .
K7 O51 3.42(3) .
O1 K3 2.890(12) 1_454
O1 K6 3.082(17) 3_566
O2 W7 1.904(4) 4_575
O2 K3 2.902(17) 1_454
O7 W6 1.931(7) 4_575
O8 K2 3.012(11) 3_667
O9 W6 2.224(10) 4_575
O10 K1 2.965(11) 3_667
O10 K2 3.118(11) 3_667
O14 K2 3.008(12) 3_667
O15 K2 3.122(11) 3_667
O16 K6 2.941(17) 3_666
O17 Fe2' 1.946(8) 4_575
O17 W4 1.946(8) 4_575
O18 Fe2' 2.241(9) 4_575
O18 W4 2.241(9) 4_575
O19 K6 3.115(17) 3_666
O20 W2 1.924(7) 4_575
O21 W1 1.911(4) 4_575
O22 K1 2.939(10) 3_767
O24 K7 3.207(15) 3_767
O25 K2 2.901(10) 3_667
O26 K4 2.726(14) 3_666
O26 K6 3.316(17) 3_666
O27 K7 2.829(15) 3_767
O28 K4 3.095(13) 3_667
O29 K4 3.015(14) 3_667
O30 K7 3.308(15) 3_767
O31 W9 1.893(4) 4_575
O32 K2 2.989(5) 2_657
O32 K2 2.989(5) 3_667
O33 K1 3.012(4) 2_657
O33 K1 3.012(4) 3_667
O34 K1 2.738(10) 3_667
O34 K2 3.149(11) 3_667
O35 K4 3.279(16) 3_667
O35 K1 3.351(12) 3_667
O36 K1 2.998(12) 3_767
O37 K2 3.010(11) 3_667
O38 W3 1.911(3) 4_575
O40 W2 2.231(9) 4_575
O41 Fe2 2.122(9) 4_575
O41 W4' 2.122(9) 4_575
O42 K1 2.949(10) 3_767
O43 Fe2 2.022(9) 4_575
O43 W4' 2.022(9) 4_575
O46 K4 3.038(9) 3_667
O46 K4 3.038(9) 2_657
O48' O48 0.56(5) .
O48' K4 2.76(4) 3_667
O48 K4 2.81(4) 3_667
O50 K6 3.060(14) 3_666
O50 K6 3.060(14) 2_656
O53 O53 1.17(4) 4_575
O55 O57 1.53(5) .
O56' O56 0.62(2) .
O56' K7 2.72(2) 3_767
O56' K2 2.774(18) 1_655
O56 K7 3.09(2) 3_767
O56 K2 3.19(2) 1_655
